data_7705313
loop_
_publ_author_name
'Tretiakov, Serhii'
'Damen, Johannes A. M.'
'Lutz, Martin'
'Moret, Marc-Etienne'

_publ_section_title
;
 A dianionic C<sub>3</sub>-symmetric scorpionate: synthesis and
 coordination chemistry.
;
_journal_issue 39
_journal_name_full 'Dalton transactions (Cambridge, England : 2003)'
_journal_page_first 13549
_journal_page_last 13556
_journal_paper_doi 10.1039/d0dt02601h
_journal_volume 49
_journal_year 2020
_chemical_formula_moiety 'C43 H39 Fe N6 P'
_chemical_formula_sum 'C43 H39 Fe N6 P'
_chemical_formula_weight 726.62
_space_group_crystal_system monoclinic
_space_group_IT_number 14
_space_group_name_Hall '-P 2ybc'
_space_group_name_H-M_alt 'P 1 21/c 1'
_atom_sites_solution_hydrogens geom
_atom_sites_solution_primary dual
_atom_sites_solution_secondary difmap
_audit_creation_method SHELXL-2018/3
_audit_update_record
;
2020-06-19 deposited with the CCDC.	2020-08-28 downloaded from the CCDC.
;
_cell_angle_alpha 90
_cell_angle_beta 113.125(7)
_cell_angle_gamma 90
_cell_formula_units_Z 8
_cell_length_a 24.456(3)
_cell_length_b 18.0393(16)
_cell_length_c 19.450(3)
_cell_measurement_reflns_used 16972
_cell_measurement_temperature 150(2)
_cell_measurement_theta_max 25.50
_cell_measurement_theta_min 1.52
_cell_volume 7891.3(18)
_computing_cell_refinement Peakref
_computing_data_collection Apex3
_computing_data_reduction 'Eval15, Sadabs, Squeeze'
_computing_structure_refinement 'SHELXL-2018/3 (Sheldrick, 2018)'
_computing_structure_solution SHELXT
_diffrn_ambient_temperature 150(2)
_diffrn_measured_fraction_theta_full 0.995
_diffrn_measured_fraction_theta_max 0.994
_diffrn_measurement_device_type 'Bruker Kappa ApexII'
_diffrn_measurement_method '\f and \w scans'
_diffrn_radiation_type MoK\a
_diffrn_radiation_wavelength 0.71073
_diffrn_reflns_av_R_equivalents 0.1589
_diffrn_reflns_av_unetI/netI 0.1800
_diffrn_reflns_Laue_measured_fraction_full 0.995
_diffrn_reflns_Laue_measured_fraction_max 0.994
_diffrn_reflns_limit_h_max 29
_diffrn_reflns_limit_h_min -29
_diffrn_reflns_limit_k_max 13
_diffrn_reflns_limit_k_min -21
_diffrn_reflns_limit_l_max 23
_diffrn_reflns_limit_l_min -23
_diffrn_reflns_number 55335
_diffrn_reflns_point_group_measured_fraction_full 0.995
_diffrn_reflns_point_group_measured_fraction_max 0.994
_diffrn_reflns_theta_full 25.242
_diffrn_reflns_theta_max 25.542
_diffrn_reflns_theta_min 1.603
_diffrn_source 'sealed tube'
_exptl_absorpt_coefficient_mu 0.460
_exptl_absorpt_correction_T_max 1.0000
_exptl_absorpt_correction_T_min 0.6492
_exptl_absorpt_correction_type numerical
_exptl_absorpt_process_details
;
 SADABS 2016/2: Krause, L., Herbst-Irmer, R., Sheldrick G.M. & Stalke D.,
 J. Appl. Cryst. 48 (2015) 3-10
;
_exptl_crystal_colour yellow
_exptl_crystal_density_diffrn 1.223
_exptl_crystal_description needle
_exptl_crystal_F_000 3040
_exptl_crystal_size_max 0.38
_exptl_crystal_size_mid 0.07
_exptl_crystal_size_min 0.03
_refine_diff_density_max 0.647
_refine_diff_density_min -0.559
_refine_diff_density_rms 0.102
_refine_ls_extinction_method none
_refine_ls_goodness_of_fit_ref 1.030
_refine_ls_hydrogen_treatment constr
_refine_ls_matrix_type full
_refine_ls_number_parameters 927
_refine_ls_number_reflns 14669
_refine_ls_number_restraints 0
_refine_ls_restrained_S_all 1.030
_refine_ls_R_factor_all 0.1942
_refine_ls_R_factor_gt 0.0891
_refine_ls_shift/su_max 0.000
_refine_ls_shift/su_mean 0.000
_refine_ls_structure_factor_coef Fsqd
_refine_ls_weighting_details 'w=1/[\s^2^(Fo^2^)+(0.0626P)^2^+46.5795P] where P=(Fo^2^+2Fc^2^)/3'
_refine_ls_weighting_scheme calc
_refine_ls_wR_factor_gt 0.1954
_refine_ls_wR_factor_ref 0.2417
_reflns_Friedel_coverage 0.000
_reflns_number_gt 6802
_reflns_number_total 14669
_reflns_threshold_expression 'I > 2\s(I)'
_cod_data_source_file d0dt02601h2.cif
_cod_data_source_block l0951a
_cod_depositor_comments 'Adding full bibliography for 7705312--7705317.cif.'
_cod_original_cell_volume 7891.4(17)
_cod_original_sg_symbol_H-M 'P 21/c'
_cod_database_code 7705313
_shelx_shelxl_version_number 2018/3
_shelx_space_group_comment
;
The symmetry employed for this shelxl refinement is uniquely defined
by the following loop, which should always be used as a source of
symmetry information in preference to the above space-group names.
They are only intended as comments.
;

loop_
_space_group_symop_operation_xyz
'x, y, z'
'-x, y+1/2, -z+1/2'
'-x, -y, -z'
'x, -y-1/2, z-1/2'

loop_
_atom_site_label
_atom_site_type_symbol
_atom_site_fract_x
_atom_site_fract_y
_atom_site_fract_z
_atom_site_U_iso_or_equiv
_atom_site_adp_type
_atom_site_occupancy
_atom_site_site_symmetry_order
_atom_site_calc_flag
_atom_site_refinement_flags_posn
_atom_site_refinement_flags_adp
_atom_site_refinement_flags_occupancy
_atom_site_disorder_assembly
_atom_site_disorder_group
Fe1 Fe 0.46044(5) 0.19303(6) 0.28534(6) 0.0239(3) Uani 1 1 d . . . . .
P1 P 0.34682(10) 0.15660(10) 0.13171(11) 0.0246(5) Uani 1 1 d . . . . .
C1 C 0.2854(4) 0.1362(4) 0.0479(4) 0.037(2) Uani 1 1 d . . . . .
H1A H 0.286594 0.168000 0.007647 0.055 Uiso 1 1 calc R U . . .
H1B H 0.248404 0.145232 0.054923 0.055 Uiso 1 1 calc R U . . .
H1C H 0.287103 0.084101 0.034630 0.055 Uiso 1 1 calc R U . . .
N11 N 0.3980(3) 0.1026(3) 0.2705(3) 0.0230(15) Uani 1 1 d . . . . .
C11 C 0.3472(3) 0.0979(4) 0.2039(4) 0.0230(18) Uani 1 1 d . . . . .
C21 C 0.3073(3) 0.0431(4) 0.2057(5) 0.0266(19) Uani 1 1 d . . . . .
C31 C 0.3354(3) 0.0112(4) 0.2790(4) 0.0261(18) Uani 1 1 d . . . . .
C41 C 0.3201(4) -0.0479(4) 0.3153(5) 0.039(2) Uani 1 1 d . . . . .
H41 H 0.283918 -0.074109 0.290927 0.046 Uiso 1 1 calc R U . . .
C51 C 0.3581(5) -0.0671(5) 0.3860(5) 0.046(2) Uani 1 1 d . . . . .
H51 H 0.348707 -0.107500 0.410756 0.055 Uiso 1 1 calc R U . . .
C61 C 0.4108(4) -0.0272(4) 0.4219(5) 0.039(2) Uani 1 1 d . . . . .
H61 H 0.435870 -0.040468 0.471637 0.047 Uiso 1 1 calc R U . . .
C71 C 0.4276(4) 0.0295(4) 0.3888(4) 0.031(2) Uani 1 1 d . . . . .
H71 H 0.464033 0.054960 0.414466 0.037 Uiso 1 1 calc R U . . .
C81 C 0.3900(4) 0.0499(4) 0.3156(4) 0.0238(18) Uani 1 1 d . . . . .
C91 C 0.2488(4) 0.0188(5) 0.1492(5) 0.044(2) Uani 1 1 d . . . . .
H91A H 0.220443 0.059909 0.137936 0.067 Uiso 1 1 calc R U . . .
H91B H 0.234048 -0.023132 0.168955 0.067 Uiso 1 1 calc R U . . .
H91C H 0.253523 0.003653 0.103435 0.067 Uiso 1 1 calc R U . . .
N12 N 0.3862(3) 0.2677(3) 0.2308(3) 0.0269(16) Uani 1 1 d . . . . .
C12 C 0.3459(3) 0.2489(4) 0.1615(4) 0.0233(17) Uani 1 1 d . . . . .
C22 C 0.3060(3) 0.3091(4) 0.1248(4) 0.0280(18) Uani 1 1 d . . . . .
C32 C 0.3250(4) 0.3668(4) 0.1783(4) 0.0272(19) Uani 1 1 d . . . . .
C42 C 0.3047(4) 0.4404(4) 0.1790(5) 0.036(2) Uani 1 1 d . . . . .
H42 H 0.271691 0.458961 0.137538 0.043 Uiso 1 1 calc R U . . .
C52 C 0.3330(4) 0.4839(4) 0.2393(5) 0.042(2) Uani 1 1 d . . . . .
H52 H 0.320095 0.533617 0.239286 0.050 Uiso 1 1 calc R U . . .
C62 C 0.3806(5) 0.4574(4) 0.3015(5) 0.043(2) Uani 1 1 d . . . . .
H62 H 0.399052 0.489282 0.343116 0.052 Uiso 1 1 calc R U . . .
C72 C 0.4020(4) 0.3851(4) 0.3044(4) 0.038(2) Uani 1 1 d . . . . .
H72 H 0.434204 0.367442 0.347336 0.046 Uiso 1 1 calc R U . . .
C82 C 0.3743(4) 0.3394(4) 0.2417(4) 0.0286(19) Uani 1 1 d . . . . .
C92 C 0.2568(4) 0.3156(4) 0.0484(5) 0.039(2) Uani 1 1 d . . . . .
H92A H 0.264345 0.281427 0.013929 0.058 Uiso 1 1 calc R U . . .
H92B H 0.255215 0.366530 0.030118 0.058 Uiso 1 1 calc R U . . .
H92C H 0.218759 0.303133 0.051299 0.058 Uiso 1 1 calc R U . . .
N13 N 0.4650(3) 0.1655(3) 0.1792(3) 0.0251(15) Uani 1 1 d . . . . .
C13 C 0.4141(4) 0.1434(4) 0.1211(4) 0.0278(19) Uani 1 1 d . . . . .
C23 C 0.4248(4) 0.1132(4) 0.0600(4) 0.0270(19) Uani 1 1 d . . . . .
C33 C 0.4875(4) 0.1206(4) 0.0822(4) 0.028(2) Uani 1 1 d . . . . .
C43 C 0.5271(4) 0.1067(4) 0.0470(5) 0.035(2) Uani 1 1 d . . . . .
H43 H 0.512445 0.085673 -0.001732 0.042 Uiso 1 1 calc R U . . .
C53 C 0.5854(4) 0.1227(5) 0.0815(5) 0.041(2) Uani 1 1 d . . . . .
H53 H 0.611574 0.114130 0.056948 0.049 Uiso 1 1 calc R U . . .
C63 C 0.6074(4) 0.1528(5) 0.1556(5) 0.045(2) Uani 1 1 d . . . . .
H63 H 0.648799 0.162178 0.180257 0.055 Uiso 1 1 calc R U . . .
C73 C 0.5714(4) 0.1685(4) 0.1922(5) 0.037(2) Uani 1 1 d . . . . .
H73 H 0.587111 0.189781 0.240823 0.045 Uiso 1 1 calc R U . . .
C83 C 0.5107(4) 0.1525(4) 0.1564(5) 0.031(2) Uani 1 1 d . . . . .
C93 C 0.3839(4) 0.0836(5) -0.0142(5) 0.042(2) Uani 1 1 d . . . . .
H93A H 0.357148 0.046922 -0.006985 0.063 Uiso 1 1 calc R U . . .
H93B H 0.407331 0.060191 -0.039221 0.063 Uiso 1 1 calc R U . . .
H93C H 0.360526 0.124403 -0.045199 0.063 Uiso 1 1 calc R U . . .
N14 N 0.5399(3) 0.1171(4) 0.3398(4) 0.0318(17) Uani 1 1 d . . . . .
C14 C 0.5321(4) 0.0460(4) 0.3215(5) 0.035(2) Uani 1 1 d . . . . .
H14 H 0.495800 0.030822 0.282837 0.042 Uiso 1 1 calc R U . . .
C24 C 0.5757(5) -0.0077(5) 0.3574(6) 0.047(3) Uani 1 1 d . . . . .
H24 H 0.569089 -0.058063 0.341981 0.056 Uiso 1 1 calc R U . . .
C34 C 0.6265(5) 0.0122(5) 0.4133(6) 0.048(3) Uani 1 1 d . . . . .
H34 H 0.655215 -0.024131 0.439662 0.057 Uiso 1 1 calc R U . . .
C44 C 0.6363(4) 0.0846(6) 0.4317(5) 0.051(3) Uani 1 1 d . . . . .
H44 H 0.672696 0.100136 0.469838 0.062 Uiso 1 1 calc R U . . .
C54 C 0.5918(4) 0.1366(5) 0.3935(5) 0.047(2) Uani 1 1 d . . . . .
H54 H 0.598991 0.187456 0.406464 0.057 Uiso 1 1 calc R U . . .
N24 N 0.5223(3) 0.2936(3) 0.3067(3) 0.0320(17) Uani 1 1 d . . . . .
C64 C 0.5488(4) 0.3286(4) 0.3701(5) 0.042(2) Uani 1 1 d . . . . .
H64 H 0.546048 0.308274 0.413689 0.051 Uiso 1 1 calc R U . . .
C74 C 0.5814(5) 0.3948(5) 0.3773(5) 0.056(3) Uani 1 1 d . . . . .
H74 H 0.599994 0.418804 0.424291 0.067 Uiso 1 1 calc R U . . .
C84 C 0.5850(5) 0.4229(5) 0.3144(6) 0.055(3) Uani 1 1 d . . . . .
H84 H 0.606834 0.467086 0.317071 0.066 Uiso 1 1 calc R U . . .
C94 C 0.5578(4) 0.3882(4) 0.2483(5) 0.045(3) Uani 1 1 d . . . . .
H94 H 0.560034 0.407973 0.204211 0.055 Uiso 1 1 calc R U . . .
C104 C 0.5264(4) 0.3233(4) 0.2453(4) 0.031(2) Uani 1 1 d . . . . .
H104 H 0.507147 0.299099 0.198579 0.037 Uiso 1 1 calc R U . . .
N34 N 0.4566(3) 0.2104(3) 0.4032(3) 0.0277(16) Uani 1 1 d . . . . .
C114 C 0.4980(4) 0.2000(4) 0.4710(4) 0.0311(19) Uani 1 1 d . . . . .
H114 H 0.538266 0.196695 0.476499 0.037 Uiso 1 1 calc R U . . .
C124 C 0.4854(4) 0.1936(4) 0.5351(5) 0.040(2) Uani 1 1 d . . . . .
H124 H 0.516416 0.185238 0.582720 0.048 Uiso 1 1 calc R U . . .
C134 C 0.4284(5) 0.1995(4) 0.5279(5) 0.042(2) Uani 1 1 d . . . . .
H134 H 0.418930 0.196129 0.570706 0.051 Uiso 1 1 calc R U . . .
C144 C 0.3838(4) 0.2106(4) 0.4578(5) 0.039(2) Uani 1 1 d . . . . .
H144 H 0.343273 0.213964 0.451186 0.047 Uiso 1 1 calc R U . . .
C154 C 0.4007(4) 0.2167(4) 0.3966(5) 0.036(2) Uani 1 1 d . . . . .
H154 H 0.370685 0.225823 0.348498 0.044 Uiso 1 1 calc R U . . .
Fe2 Fe 0.05159(5) 0.30773(6) 0.33583(6) 0.0239(3) Uani 1 1 d . . . . .
P2 P 0.16181(11) 0.35116(11) 0.29049(12) 0.0313(5) Uani 1 1 d . . . . .
C2 C 0.2240(4) 0.3728(5) 0.2671(5) 0.049(3) Uani 1 1 d . . . . .
H2A H 0.225099 0.338371 0.228739 0.073 Uiso 1 1 calc R U . . .
H2B H 0.260915 0.368328 0.311868 0.073 Uiso 1 1 calc R U . . .
H2C H 0.220116 0.423697 0.248051 0.073 Uiso 1 1 calc R U . . .
N15 N 0.1105(3) 0.4020(3) 0.3797(4) 0.0296(16) Uani 1 1 d . . . . .
C15 C 0.1581(4) 0.4126(4) 0.3590(4) 0.0284(19) Uani 1 1 d . . . . .
C25 C 0.1907(4) 0.4785(4) 0.3909(5) 0.035(2) Uani 1 1 d . . . . .
C35 C 0.1605(4) 0.5087(4) 0.4333(4) 0.032(2) Uani 1 1 d . . . . .
C45 C 0.1689(5) 0.5741(5) 0.4766(5) 0.048(3) Uani 1 1 d . . . . .
H45 H 0.200726 0.606924 0.482334 0.057 Uiso 1 1 calc R U . . .
C55 C 0.1302(5) 0.5890(5) 0.5100(5) 0.052(3) Uani 1 1 d . . . . .
H55 H 0.134954 0.632904 0.538710 0.062 Uiso 1 1 calc R U . . .
C65 C 0.0838(4) 0.5403(5) 0.5022(5) 0.046(2) Uani 1 1 d . . . . .
H65 H 0.057754 0.552198 0.526206 0.055 Uiso 1 1 calc R U . . .
C75 C 0.0741(4) 0.4761(4) 0.4613(4) 0.036(2) Uani 1 1 d . . . . .
H75 H 0.042352 0.443753 0.457278 0.043 Uiso 1 1 calc R U . . .
C85 C 0.1124(4) 0.4596(4) 0.4260(4) 0.0280(19) Uani 1 1 d . . . . .
C95 C 0.2416(4) 0.5134(5) 0.3810(6) 0.053(3) Uani 1 1 d . . . . .
H95A H 0.270050 0.475117 0.381236 0.080 Uiso 1 1 calc R U . . .
H95B H 0.261011 0.548331 0.422045 0.080 Uiso 1 1 calc R U . . .
H95C H 0.227542 0.540064 0.333314 0.080 Uiso 1 1 calc R U . . .
N16 N 0.1278(3) 0.2381(3) 0.3539(4) 0.0287(16) Uani 1 1 d . . . . .
C16 C 0.1661(4) 0.2585(4) 0.3222(4) 0.0273(19) Uani 1 1 d . . . . .
C26 C 0.2066(3) 0.2009(5) 0.3230(4) 0.0314(19) Uani 1 1 d . . . . .
C36 C 0.1896(3) 0.1404(4) 0.3584(4) 0.0259(18) Uani 1 1 d . . . . .
C46 C 0.2138(4) 0.0679(5) 0.3784(5) 0.042(2) Uani 1 1 d . . . . .
H46 H 0.246354 0.051323 0.367437 0.050 Uiso 1 1 calc R U . . .
C56 C 0.1883(4) 0.0235(5) 0.4137(5) 0.040(2) Uani 1 1 d . . . . .
H56 H 0.203386 -0.025225 0.427279 0.048 Uiso 1 1 calc R U . . .
C66 C 0.1404(4) 0.0469(4) 0.4310(4) 0.036(2) Uani 1 1 d . . . . .
H66 H 0.123855 0.013861 0.455813 0.043 Uiso 1 1 calc R U . . .
C76 C 0.1168(4) 0.1179(4) 0.4123(4) 0.0284(19) Uani 1 1 d . . . . .
H76 H 0.084654 0.133943 0.424374 0.034 Uiso 1 1 calc R U . . .
C86 C 0.1417(4) 0.1652(4) 0.3751(4) 0.0260(18) Uani 1 1 d . . . . .
C96 C 0.2511(4) 0.1958(5) 0.2901(5) 0.047(2) Uani 1 1 d . . . . .
H96A H 0.231171 0.197763 0.235529 0.070 Uiso 1 1 calc R U . . .
H96B H 0.272752 0.148902 0.305097 0.070 Uiso 1 1 calc R U . . .
H96C H 0.278987 0.237273 0.307822 0.070 Uiso 1 1 calc R U . . .
N17 N 0.0437(3) 0.3360(3) 0.2222(3) 0.0311(17) Uani 1 1 d . . . . .
C17 C 0.0942(4) 0.3601(4) 0.2127(5) 0.032(2) Uani 1 1 d . . . . .
C27 C 0.0809(4) 0.3907(4) 0.1418(4) 0.034(2) Uani 1 1 d . . . . .
C37 C 0.0182(4) 0.3819(4) 0.1029(4) 0.037(2) Uani 1 1 d . . . . .
C47 C -0.0217(6) 0.3973(5) 0.0306(5) 0.051(3) Uani 1 1 d . . . . .
H47 H -0.008270 0.420264 -0.003895 0.061 Uiso 1 1 calc R U . . .
C57 C -0.0789(6) 0.3799(6) 0.0096(5) 0.061(3) Uani 1 1 d . . . . .
H57 H -0.105419 0.389886 -0.040344 0.073 Uiso 1 1 calc R U . . .
C67 C -0.1022(5) 0.3463(5) 0.0601(5) 0.059(3) Uani 1 1 d . . . . .
H67 H -0.143278 0.334766 0.044255 0.070 Uiso 1 1 calc R U . . .
C77 C -0.0628(5) 0.3317(5) 0.1318(5) 0.050(3) Uani 1 1 d . . . . .
H77 H -0.076806 0.310068 0.166319 0.060 Uiso 1 1 calc R U . . .
C87 C -0.0034(4) 0.3480(4) 0.1545(4) 0.030(2) Uani 1 1 d . . . . .
C97 C 0.1209(5) 0.4227(5) 0.1073(5) 0.052(3) Uani 1 1 d . . . . .
H97A H 0.146765 0.460340 0.140771 0.078 Uiso 1 1 calc R U . . .
H97B H 0.096760 0.445474 0.059189 0.078 Uiso 1 1 calc R U . . .
H97C H 0.145388 0.383157 0.099557 0.078 Uiso 1 1 calc R U . . .
N18 N -0.0314(3) 0.3767(3) 0.3095(3) 0.0292(16) Uani 1 1 d . . . . .
C18 C -0.0288(4) 0.4469(4) 0.2869(5) 0.034(2) Uani 1 1 d . . . . .
H18 H 0.006547 0.464151 0.282835 0.041 Uiso 1 1 calc R U . . .
C28 C -0.0771(5) 0.4942(5) 0.2695(5) 0.045(3) Uani 1 1 d . . . . .
H28 H -0.074374 0.542862 0.252467 0.054 Uiso 1 1 calc R U . . .
C38 C -0.1271(5) 0.4736(5) 0.2759(6) 0.052(3) Uani 1 1 d . . . . .
H38 H -0.159369 0.507085 0.265334 0.062 Uiso 1 1 calc R U . . .
C48 C -0.1306(4) 0.4007(5) 0.2987(5) 0.048(2) Uani 1 1 d . . . . .
H48 H -0.165626 0.382672 0.302817 0.058 Uiso 1 1 calc R U . . .
C58 C -0.0814(4) 0.3560(5) 0.3149(4) 0.036(2) Uani 1 1 d . . . . .
H58 H -0.083538 0.306823 0.331068 0.043 Uiso 1 1 calc R U . . .
N28 N -0.0062(3) 0.2040(3) 0.2991(3) 0.0264(15) Uani 1 1 d . . . . .
C68 C -0.0301(4) 0.1674(4) 0.3407(5) 0.033(2) Uani 1 1 d . . . . .
H68 H -0.024656 0.185978 0.388691 0.039 Uiso 1 1 calc R U . . .
C78 C -0.0628(4) 0.1026(4) 0.3145(5) 0.040(2) Uani 1 1 d . . . . .
H78 H -0.078996 0.076818 0.344793 0.048 Uiso 1 1 calc R U . . .
C88 C -0.0714(4) 0.0762(5) 0.2449(5) 0.042(2) Uani 1 1 d . . . . .
H88 H -0.094107 0.032558 0.226166 0.050 Uiso 1 1 calc R U . . .
C98 C -0.0466(4) 0.1140(4) 0.2023(5) 0.039(2) Uani 1 1 d . . . . .
H98 H -0.051632 0.096703 0.154054 0.046 Uiso 1 1 calc R U . . .
C108 C -0.0144(4) 0.1774(4) 0.2317(4) 0.032(2) Uani 1 1 d . . . . .
H108 H 0.002761 0.203405 0.202606 0.038 Uiso 1 1 calc R U . . .
N38 N 0.0605(3) 0.2921(3) 0.4593(3) 0.0247(15) Uani 1 1 d . . . . .
C118 C 0.0191(4) 0.2996(4) 0.4880(4) 0.0299(19) Uani 1 1 d . . . . .
H118 H -0.021532 0.302649 0.454834 0.036 Uiso 1 1 calc R U . . .
C128 C 0.0335(4) 0.3029(4) 0.5647(5) 0.038(2) Uani 1 1 d . . . . .
H128 H 0.003038 0.308300 0.583078 0.045 Uiso 1 1 calc R U . . .
C138 C 0.0911(5) 0.2984(4) 0.6131(5) 0.044(2) Uani 1 1 d . . . . .
H138 H 0.101504 0.300179 0.665529 0.053 Uiso 1 1 calc R U . . .
C148 C 0.1346(4) 0.2913(4) 0.5844(4) 0.037(2) Uani 1 1 d . . . . .
H148 H 0.175454 0.288867 0.616753 0.045 Uiso 1 1 calc R U . . .
C158 C 0.1171(4) 0.2877(4) 0.5076(4) 0.0277(19) Uani 1 1 d . . . . .
H158 H 0.146954 0.281717 0.488185 0.033 Uiso 1 1 calc R U . . .

loop_
_atom_site_aniso_label
_atom_site_aniso_U_11
_atom_site_aniso_U_22
_atom_site_aniso_U_33
_atom_site_aniso_U_23
_atom_site_aniso_U_13
_atom_site_aniso_U_12
Fe1 0.0350(7) 0.0206(5) 0.0141(6) 0.0002(5) 0.0076(5) -0.0030(5)
P1 0.0351(13) 0.0224(10) 0.0132(10) -0.0005(8) 0.0063(9) -0.0003(9)
C1 0.052(6) 0.033(5) 0.019(5) 0.002(4) 0.008(4) -0.001(4)
N11 0.033(4) 0.021(3) 0.008(3) 0.002(2) 0.001(3) -0.002(3)
C11 0.034(5) 0.014(4) 0.029(5) -0.008(3) 0.021(4) 0.000(3)
C21 0.029(5) 0.021(4) 0.034(5) -0.007(3) 0.016(4) -0.004(3)
C31 0.029(5) 0.024(4) 0.026(5) -0.004(3) 0.012(4) -0.006(3)
C41 0.056(6) 0.035(5) 0.023(5) -0.010(4) 0.015(5) -0.013(4)
C51 0.068(7) 0.041(5) 0.034(6) 0.011(4) 0.024(5) -0.007(5)
C61 0.059(7) 0.029(5) 0.027(5) 0.011(4) 0.015(5) 0.005(4)
C71 0.037(5) 0.030(4) 0.022(5) 0.006(3) 0.006(4) 0.002(4)
C81 0.040(5) 0.018(4) 0.017(4) 0.003(3) 0.015(4) 0.006(3)
C91 0.045(6) 0.052(6) 0.032(6) 0.000(4) 0.011(5) -0.009(5)
N12 0.046(5) 0.020(3) 0.017(4) -0.006(3) 0.015(3) -0.003(3)
C12 0.029(5) 0.023(4) 0.017(4) -0.003(3) 0.009(4) -0.003(3)
C22 0.036(5) 0.023(4) 0.030(5) 0.017(4) 0.018(4) 0.003(4)
C32 0.041(5) 0.025(4) 0.022(4) -0.004(3) 0.019(4) -0.008(4)
C42 0.051(6) 0.022(4) 0.041(6) 0.007(4) 0.023(5) 0.006(4)
C52 0.062(7) 0.017(4) 0.051(6) -0.005(4) 0.028(6) 0.000(4)
C62 0.077(8) 0.026(4) 0.037(6) -0.002(4) 0.033(6) -0.003(4)
C72 0.076(7) 0.024(4) 0.016(4) -0.003(3) 0.020(5) -0.005(4)
C82 0.040(5) 0.020(4) 0.029(5) -0.001(3) 0.017(4) -0.005(4)
C92 0.047(6) 0.030(4) 0.034(5) -0.002(4) 0.011(5) -0.010(4)
N13 0.029(4) 0.025(3) 0.017(4) -0.007(3) 0.005(3) -0.003(3)
C13 0.040(5) 0.015(4) 0.028(5) -0.001(3) 0.012(4) 0.000(3)
C23 0.050(6) 0.019(4) 0.016(4) -0.003(3) 0.017(4) -0.001(4)
C33 0.058(6) 0.020(4) 0.010(4) 0.001(3) 0.016(4) 0.003(4)
C43 0.059(7) 0.026(4) 0.027(5) 0.002(4) 0.023(5) 0.006(4)
C53 0.052(7) 0.052(6) 0.029(5) 0.008(4) 0.028(5) 0.015(5)
C63 0.034(6) 0.052(6) 0.053(7) 0.023(5) 0.020(5) 0.010(4)
C73 0.038(6) 0.038(5) 0.034(5) 0.004(4) 0.012(5) 0.009(4)
C83 0.039(6) 0.018(4) 0.037(5) 0.015(4) 0.016(4) 0.008(4)
C93 0.055(6) 0.043(5) 0.023(5) -0.012(4) 0.008(5) -0.004(4)
N14 0.032(4) 0.036(4) 0.023(4) 0.010(3) 0.006(3) 0.004(3)
C14 0.035(5) 0.037(5) 0.038(6) 0.004(4) 0.019(5) 0.005(4)
C24 0.052(7) 0.049(6) 0.048(7) 0.016(5) 0.028(6) 0.020(5)
C34 0.053(7) 0.052(6) 0.047(7) 0.014(5) 0.029(6) 0.023(5)
C44 0.034(6) 0.094(8) 0.022(5) 0.006(5) 0.007(5) 0.012(6)
C54 0.056(7) 0.054(6) 0.031(6) -0.004(4) 0.017(5) -0.003(5)
N24 0.054(5) 0.027(4) 0.016(4) -0.007(3) 0.016(3) -0.014(3)
C64 0.067(7) 0.039(5) 0.016(5) 0.004(4) 0.010(5) -0.017(4)
C74 0.093(9) 0.042(5) 0.034(6) -0.017(4) 0.026(6) -0.037(5)
C84 0.087(8) 0.027(5) 0.052(7) -0.006(4) 0.028(6) -0.031(5)
C94 0.080(8) 0.031(5) 0.027(5) 0.005(4) 0.023(5) -0.013(5)
C104 0.048(6) 0.030(4) 0.015(4) 0.005(3) 0.012(4) -0.010(4)
N34 0.043(5) 0.021(3) 0.018(4) -0.001(3) 0.010(3) -0.005(3)
C114 0.031(5) 0.025(4) 0.026(5) 0.000(4) -0.002(4) -0.002(4)
C124 0.063(7) 0.033(5) 0.017(5) -0.003(4) 0.009(5) 0.003(5)
C134 0.076(8) 0.032(5) 0.022(5) -0.001(4) 0.021(5) 0.011(5)
C144 0.063(7) 0.033(5) 0.038(6) -0.008(4) 0.036(5) 0.005(4)
C154 0.048(6) 0.038(5) 0.020(5) -0.001(4) 0.011(4) -0.005(4)
Fe2 0.0351(7) 0.0217(6) 0.0163(6) 0.0003(5) 0.0114(5) 0.0022(5)
P2 0.0446(15) 0.0319(12) 0.0244(12) 0.0053(9) 0.0211(11) -0.0013(10)
C2 0.064(7) 0.054(6) 0.036(6) 0.006(4) 0.027(5) 0.004(5)
N15 0.046(5) 0.023(3) 0.028(4) -0.005(3) 0.023(4) 0.003(3)
C15 0.038(5) 0.026(4) 0.021(4) 0.009(3) 0.011(4) -0.003(4)
C25 0.037(5) 0.023(4) 0.033(5) 0.014(4) 0.002(4) -0.011(4)
C35 0.045(6) 0.022(4) 0.024(5) 0.003(3) 0.009(4) -0.001(4)
C45 0.062(7) 0.030(5) 0.036(6) -0.002(4) 0.003(5) 0.001(4)
C55 0.070(8) 0.029(5) 0.043(6) -0.015(4) 0.007(6) 0.001(5)
C65 0.061(7) 0.039(5) 0.038(6) -0.002(4) 0.019(5) 0.012(5)
C75 0.053(6) 0.032(5) 0.026(5) -0.007(4) 0.019(5) -0.002(4)
C85 0.043(5) 0.025(4) 0.012(4) 0.009(3) 0.006(4) 0.007(4)
C95 0.054(7) 0.040(5) 0.058(7) -0.003(5) 0.015(6) -0.015(5)
N16 0.035(4) 0.025(3) 0.029(4) -0.002(3) 0.016(3) -0.003(3)
C16 0.035(5) 0.035(4) 0.021(5) 0.001(3) 0.021(4) 0.002(4)
C26 0.026(5) 0.047(5) 0.021(4) -0.005(4) 0.008(4) 0.008(4)
C36 0.029(5) 0.034(4) 0.017(4) -0.001(3) 0.012(4) 0.005(4)
C46 0.053(6) 0.048(5) 0.025(5) -0.003(4) 0.016(5) 0.020(5)
C56 0.059(7) 0.033(5) 0.028(5) 0.000(4) 0.017(5) 0.018(4)
C66 0.063(7) 0.023(4) 0.023(5) 0.004(3) 0.018(5) -0.001(4)
C76 0.043(5) 0.027(4) 0.017(4) -0.005(3) 0.014(4) -0.007(4)
C86 0.034(5) 0.024(4) 0.012(4) 0.001(3) 0.001(4) 0.002(3)
C96 0.040(6) 0.071(6) 0.029(5) 0.012(5) 0.014(5) 0.011(5)
N17 0.047(5) 0.032(4) 0.013(4) 0.006(3) 0.011(3) 0.006(3)
C17 0.057(6) 0.022(4) 0.027(5) 0.002(3) 0.028(5) 0.006(4)
C27 0.063(7) 0.031(4) 0.015(4) 0.002(3) 0.023(5) 0.010(4)
C37 0.068(7) 0.030(4) 0.015(5) 0.004(4) 0.019(5) 0.020(4)
C47 0.091(9) 0.044(6) 0.021(5) 0.009(4) 0.026(6) 0.028(6)
C57 0.086(9) 0.063(7) 0.018(5) 0.003(5) 0.005(6) 0.038(7)
C67 0.067(8) 0.064(7) 0.026(6) -0.009(5) -0.002(5) 0.022(6)
C77 0.074(8) 0.047(6) 0.025(5) -0.004(4) 0.015(5) 0.019(5)
C87 0.046(6) 0.023(4) 0.016(4) -0.004(3) 0.007(4) 0.010(4)
C97 0.094(9) 0.033(5) 0.044(6) 0.011(4) 0.044(6) 0.003(5)
N18 0.038(5) 0.033(4) 0.017(4) 0.000(3) 0.011(3) 0.005(3)
C18 0.030(5) 0.034(5) 0.033(5) 0.009(4) 0.007(4) 0.010(4)
C28 0.072(8) 0.025(5) 0.040(6) 0.002(4) 0.025(6) 0.011(5)
C38 0.044(7) 0.060(7) 0.052(7) 0.022(5) 0.021(6) 0.024(5)
C48 0.033(6) 0.062(6) 0.046(6) 0.007(5) 0.012(5) 0.009(5)
C58 0.042(6) 0.036(5) 0.021(5) 0.002(4) 0.004(4) 0.007(4)
N28 0.042(4) 0.018(3) 0.020(4) -0.001(3) 0.012(3) -0.006(3)
C68 0.043(6) 0.032(4) 0.026(5) -0.004(4) 0.016(4) -0.002(4)
C78 0.050(6) 0.030(5) 0.038(6) -0.002(4) 0.017(5) -0.012(4)
C88 0.051(6) 0.036(5) 0.034(6) -0.014(4) 0.011(5) -0.012(4)
C98 0.053(6) 0.036(5) 0.023(5) -0.008(4) 0.010(5) -0.004(4)
C108 0.045(6) 0.035(5) 0.017(4) -0.003(3) 0.013(4) -0.004(4)
N38 0.042(4) 0.019(3) 0.016(4) 0.001(3) 0.014(3) -0.002(3)
C118 0.042(5) 0.027(4) 0.025(5) -0.002(4) 0.017(4) 0.004(4)
C128 0.059(7) 0.033(5) 0.033(5) 0.003(4) 0.031(5) 0.004(4)
C138 0.071(7) 0.039(5) 0.021(5) 0.006(4) 0.018(5) 0.006(5)
C148 0.041(6) 0.048(5) 0.016(4) 0.005(4) 0.004(4) -0.001(4)
C158 0.037(5) 0.033(4) 0.021(5) -0.002(3) 0.019(4) -0.005(4)

loop_
_atom_type_symbol
_atom_type_description
_atom_type_scat_dispersion_real
_atom_type_scat_dispersion_imag
_atom_type_scat_source
C C 0.0033 0.0016 'International Tables Vol C Tables 4.2.6.8 and 6.1.1.4'
H H 0.0000 0.0000 'International Tables Vol C Tables 4.2.6.8 and 6.1.1.4'
Fe Fe 0.3463 0.8444 'International Tables Vol C Tables 4.2.6.8 and 6.1.1.4'
N N 0.0061 0.0033 'International Tables Vol C Tables 4.2.6.8 and 6.1.1.4'
P P 0.1023 0.0942 'International Tables Vol C Tables 4.2.6.8 and 6.1.1.4'

loop_
_diffrn_orient_matrix_type
_diffrn_orient_matrix_UB_11
_diffrn_orient_matrix_UB_12
_diffrn_orient_matrix_UB_13
_diffrn_orient_matrix_UB_21
_diffrn_orient_matrix_UB_22
_diffrn_orient_matrix_UB_23
_diffrn_orient_matrix_UB_31
_diffrn_orient_matrix_UB_32
_diffrn_orient_matrix_UB_33
'Nonius RMAT' 0.0326946 0.0123332 -0.0167085 0.0298554 -0.0074970 0.0520904 0.0033563 -0.0534531 -0.0111610

loop_
_geom_angle_atom_site_label_1
_geom_angle_atom_site_label_2
_geom_angle_atom_site_label_3
_geom_angle
_geom_angle_site_symmetry_1
_geom_angle_site_symmetry_3
_geom_angle_publ_flag
N13 Fe1 N12 91.3(2) . . ?
N13 Fe1 N11 89.9(2) . . ?
N12 Fe1 N11 89.5(2) . . ?
N13 Fe1 N14 87.2(2) . . ?
N12 Fe1 N14 177.7(2) . . ?
N11 Fe1 N14 92.2(2) . . ?
N13 Fe1 N24 94.3(2) . . ?
N12 Fe1 N24 87.9(2) . . ?
N11 Fe1 N24 175.1(2) . . ?
N14 Fe1 N24 90.5(3) . . ?
N13 Fe1 N34 174.4(2) . . ?
N12 Fe1 N34 92.7(2) . . ?
N11 Fe1 N34 86.3(2) . . ?
N14 Fe1 N34 88.9(2) . . ?
N24 Fe1 N34 89.7(2) . . ?
C13 P1 C11 107.5(4) . . ?
C13 P1 C12 107.5(4) . . ?
C11 P1 C12 107.7(3) . . ?
C13 P1 C1 111.1(4) . . ?
C11 P1 C1 110.3(4) . . ?
C12 P1 C1 112.5(4) . . ?
P1 C1 H1A 109.5 . . ?
P1 C1 H1B 109.5 . . ?
H1A C1 H1B 109.5 . . ?
P1 C1 H1C 109.5 . . ?
H1A C1 H1C 109.5 . . ?
H1B C1 H1C 109.5 . . ?
C81 N11 C11 104.8(6) . . ?
C81 N11 Fe1 135.3(5) . . ?
C11 N11 Fe1 119.3(4) . . ?
C21 C11 N11 113.1(7) . . ?
C21 C11 P1 131.4(6) . . ?
N11 C11 P1 115.3(5) . . ?
C11 C21 C31 103.9(7) . . ?
C11 C21 C91 131.8(8) . . ?
C31 C21 C91 124.2(7) . . ?
C41 C31 C81 120.2(7) . . ?
C41 C31 C21 133.0(7) . . ?
C81 C31 C21 106.8(6) . . ?
C51 C41 C31 119.1(8) . . ?
C51 C41 H41 120.4 . . ?
C31 C41 H41 120.4 . . ?
C41 C51 C61 120.0(8) . . ?
C41 C51 H51 120.0 . . ?
C61 C51 H51 120.0 . . ?
C71 C61 C51 122.9(8) . . ?
C71 C61 H61 118.6 . . ?
C51 C61 H61 118.6 . . ?
C61 C71 C81 118.5(8) . . ?
C61 C71 H71 120.8 . . ?
C81 C71 H71 120.8 . . ?
N11 C81 C71 129.3(7) . . ?
N11 C81 C31 111.4(7) . . ?
C71 C81 C31 119.3(7) . . ?
C21 C91 H91A 109.5 . . ?
C21 C91 H91B 109.5 . . ?
H91A C91 H91B 109.5 . . ?
C21 C91 H91C 109.5 . . ?
H91A C91 H91C 109.5 . . ?
H91B C91 H91C 109.5 . . ?
C82 N12 C12 105.9(6) . . ?
C82 N12 Fe1 134.6(5) . . ?
C12 N12 Fe1 118.0(5) . . ?
N12 C12 C22 112.7(6) . . ?
N12 C12 P1 117.4(5) . . ?
C22 C12 P1 129.7(6) . . ?
C32 C22 C12 103.1(7) . . ?
C32 C22 C92 125.0(7) . . ?
C12 C22 C92 131.9(7) . . ?
C22 C32 C42 132.8(8) . . ?
C22 C32 C82 107.6(6) . . ?
C42 C32 C82 119.6(7) . . ?
C52 C42 C32 119.2(8) . . ?
C52 C42 H42 120.4 . . ?
C32 C42 H42 120.4 . . ?
C42 C52 C62 121.4(8) . . ?
C42 C52 H52 119.3 . . ?
C62 C52 H52 119.3 . . ?
C52 C62 C72 121.8(8) . . ?
C52 C62 H62 119.1 . . ?
C72 C62 H62 119.1 . . ?
C62 C72 C82 117.8(8) . . ?
C62 C72 H72 121.1 . . ?
C82 C72 H72 121.1 . . ?
N12 C82 C72 129.2(8) . . ?
N12 C82 C32 110.7(7) . . ?
C72 C82 C32 120.1(7) . . ?
C22 C92 H92A 109.5 . . ?
C22 C92 H92B 109.5 . . ?
H92A C92 H92B 109.5 . . ?
C22 C92 H92C 109.5 . . ?
H92A C92 H92C 109.5 . . ?
H92B C92 H92C 109.5 . . ?
C13 N13 C83 105.9(6) . . ?
C13 N13 Fe1 118.7(5) . . ?
C83 N13 Fe1 134.3(5) . . ?
N13 C13 C23 113.2(7) . . ?
N13 C13 P1 117.0(6) . . ?
C23 C13 P1 129.8(6) . . ?
C13 C23 C33 103.9(7) . . ?
C13 C23 C93 132.1(8) . . ?
C33 C23 C93 123.9(7) . . ?
C43 C33 C23 134.2(7) . . ?
C43 C33 C83 118.7(8) . . ?
C23 C33 C83 107.1(7) . . ?
C53 C43 C33 120.9(8) . . ?
C53 C43 H43 119.6 . . ?
C33 C43 H43 119.6 . . ?
C43 C53 C63 119.2(8) . . ?
C43 C53 H53 120.4 . . ?
C63 C53 H53 120.4 . . ?
C73 C63 C53 122.7(9) . . ?
C73 C63 H63 118.6 . . ?
C53 C63 H63 118.6 . . ?
C63 C73 C83 118.3(9) . . ?
C63 C73 H73 120.9 . . ?
C83 C73 H73 120.9 . . ?
N13 C83 C73 129.9(8) . . ?
N13 C83 C33 109.8(7) . . ?
C73 C83 C33 120.2(8) . . ?
C23 C93 H93A 109.5 . . ?
C23 C93 H93B 109.5 . . ?
H93A C93 H93B 109.5 . . ?
C23 C93 H93C 109.5 . . ?
H93A C93 H93C 109.5 . . ?
H93B C93 H93C 109.5 . . ?
C14 N14 C54 117.3(7) . . ?
C14 N14 Fe1 116.8(6) . . ?
C54 N14 Fe1 125.6(6) . . ?
N14 C14 C24 122.1(9) . . ?
N14 C14 H14 118.9 . . ?
C24 C14 H14 118.9 . . ?
C34 C24 C14 119.9(9) . . ?
C34 C24 H24 120.0 . . ?
C14 C24 H24 120.0 . . ?
C24 C34 C44 119.1(9) . . ?
C24 C34 H34 120.5 . . ?
C44 C34 H34 120.5 . . ?
C34 C44 C54 119.0(9) . . ?
C34 C44 H44 120.5 . . ?
C54 C44 H44 120.5 . . ?
N14 C54 C44 122.5(9) . . ?
N14 C54 H54 118.7 . . ?
C44 C54 H54 118.7 . . ?
C64 N24 C104 117.5(7) . . ?
C64 N24 Fe1 126.8(5) . . ?
C104 N24 Fe1 115.3(5) . . ?
N24 C64 C74 123.6(8) . . ?
N24 C64 H64 118.2 . . ?
C74 C64 H64 118.2 . . ?
C84 C74 C64 117.3(8) . . ?
C84 C74 H74 121.3 . . ?
C64 C74 H74 121.3 . . ?
C94 C84 C74 120.3(8) . . ?
C94 C84 H84 119.9 . . ?
C74 C84 H84 119.9 . . ?
C84 C94 C104 119.2(8) . . ?
C84 C94 H94 120.4 . . ?
C104 C94 H94 120.4 . . ?
N24 C104 C94 122.0(7) . . ?
N24 C104 H104 119.0 . . ?
C94 C104 H104 119.0 . . ?
C114 N34 C154 117.6(7) . . ?
C114 N34 Fe1 130.2(6) . . ?
C154 N34 Fe1 110.6(5) . . ?
N34 C114 C124 123.4(8) . . ?
N34 C114 H114 118.3 . . ?
C124 C114 H114 118.3 . . ?
C134 C124 C114 118.6(8) . . ?
C134 C124 H124 120.7 . . ?
C114 C124 H124 120.7 . . ?
C124 C134 C144 119.7(9) . . ?
C124 C134 H134 120.1 . . ?
C144 C134 H134 120.1 . . ?
C134 C144 C154 117.6(9) . . ?
C134 C144 H144 121.2 . . ?
C154 C144 H144 121.2 . . ?
N34 C154 C144 123.1(8) . . ?
N34 C154 H154 118.5 . . ?
C144 C154 H154 118.5 . . ?
N16 Fe2 N15 89.7(2) . . ?
N16 Fe2 N17 91.6(2) . . ?
N15 Fe2 N17 89.8(2) . . ?
N16 Fe2 N18 176.1(2) . . ?
N15 Fe2 N18 93.2(2) . . ?
N17 Fe2 N18 85.8(2) . . ?
N16 Fe2 N28 87.9(2) . . ?
N15 Fe2 N28 175.2(2) . . ?
N17 Fe2 N28 94.4(2) . . ?
N18 Fe2 N28 89.4(2) . . ?
N16 Fe2 N38 92.1(2) . . ?
N15 Fe2 N38 84.9(2) . . ?
N17 Fe2 N38 173.5(2) . . ?
N18 Fe2 N38 90.7(2) . . ?
N28 Fe2 N38 91.1(2) . . ?
C17 P2 C15 106.4(4) . . ?
C17 P2 C16 107.1(4) . . ?
C15 P2 C16 110.2(3) . . ?
C17 P2 C2 111.6(4) . . ?
C15 P2 C2 110.8(4) . . ?
C16 P2 C2 110.7(4) . . ?
P2 C2 H2A 109.5 . . ?
P2 C2 H2B 109.5 . . ?
H2A C2 H2B 109.5 . . ?
P2 C2 H2C 109.5 . . ?
H2A C2 H2C 109.5 . . ?
H2B C2 H2C 109.5 . . ?
C85 N15 C15 105.8(7) . . ?
C85 N15 Fe2 134.5(6) . . ?
C15 N15 Fe2 119.7(5) . . ?
N15 C15 C25 112.1(7) . . ?
N15 C15 P2 115.6(5) . . ?
C25 C15 P2 131.7(7) . . ?
C35 C25 C15 104.1(7) . . ?
C35 C25 C95 124.9(7) . . ?
C15 C25 C95 130.9(9) . . ?
C25 C35 C45 132.9(8) . . ?
C25 C35 C85 107.5(7) . . ?
C45 C35 C85 119.6(8) . . ?
C55 C45 C35 118.8(9) . . ?
C55 C45 H45 120.6 . . ?
C35 C45 H45 120.6 . . ?
C45 C55 C65 120.6(8) . . ?
C45 C55 H55 119.7 . . ?
C65 C55 H55 119.7 . . ?
C75 C65 C55 122.8(9) . . ?
C75 C65 H65 118.6 . . ?
C55 C65 H65 118.6 . . ?
C65 C75 C85 118.0(8) . . ?
C65 C75 H75 121.0 . . ?
C85 C75 H75 121.0 . . ?
N15 C85 C75 129.2(8) . . ?
N15 C85 C35 110.5(7) . . ?
C75 C85 C35 120.2(7) . . ?
C25 C95 H95A 109.5 . . ?
C25 C95 H95B 109.5 . . ?
H95A C95 H95B 109.5 . . ?
C25 C95 H95C 109.5 . . ?
H95A C95 H95C 109.5 . . ?
H95B C95 H95C 109.5 . . ?
C16 N16 C86 105.0(6) . . ?
C16 N16 Fe2 118.3(5) . . ?
C86 N16 Fe2 134.4(5) . . ?
N16 C16 C26 113.3(7) . . ?
N16 C16 P2 117.1(6) . . ?
C26 C16 P2 129.5(6) . . ?
C16 C26 C36 103.2(7) . . ?
C16 C26 C96 132.1(8) . . ?
C36 C26 C96 124.4(7) . . ?
C86 C36 C46 121.5(7) . . ?
C86 C36 C26 107.0(6) . . ?
C46 C36 C26 131.4(8) . . ?
C56 C46 C36 117.2(8) . . ?
C56 C46 H46 121.4 . . ?
C36 C46 H46 121.4 . . ?
C46 C56 C66 122.5(8) . . ?
C46 C56 H56 118.7 . . ?
C66 C56 H56 118.7 . . ?
C76 C66 C56 120.7(8) . . ?
C76 C66 H66 119.6 . . ?
C56 C66 H66 119.6 . . ?
C66 C76 C86 118.4(8) . . ?
C66 C76 H76 120.8 . . ?
C86 C76 H76 120.8 . . ?
N16 C86 C76 128.8(8) . . ?
N16 C86 C36 111.4(7) . . ?
C76 C86 C36 119.7(7) . . ?
C26 C96 H96A 109.5 . . ?
C26 C96 H96B 109.5 . . ?
H96A C96 H96B 109.5 . . ?
C26 C96 H96C 109.5 . . ?
H96A C96 H96C 109.5 . . ?
H96B C96 H96C 109.5 . . ?
C87 N17 C17 105.9(7) . . ?
C87 N17 Fe2 134.7(6) . . ?
C17 N17 Fe2 118.3(5) . . ?
N17 C17 C27 112.4(8) . . ?
N17 C17 P2 116.2(6) . . ?
C27 C17 P2 131.3(7) . . ?
C17 C27 C37 105.3(8) . . ?
C17 C27 C97 130.7(9) . . ?
C37 C27 C97 123.9(8) . . ?
C47 C37 C27 134.2(9) . . ?
C47 C37 C87 119.1(9) . . ?
C27 C37 C87 106.7(7) . . ?
C57 C47 C37 119.9(10) . . ?
C57 C47 H47 120.0 . . ?
C37 C47 H47 120.0 . . ?
C47 C57 C67 122.5(9) . . ?
C47 C57 H57 118.7 . . ?
C67 C57 H57 118.7 . . ?
C77 C67 C57 117.5(11) . . ?
C77 C67 H67 121.3 . . ?
C57 C67 H67 121.3 . . ?
C87 C77 C67 121.2(10) . . ?
C87 C77 H77 119.4 . . ?
C67 C77 H77 119.4 . . ?
C77 C87 N17 130.7(8) . . ?
C77 C87 C37 119.8(8) . . ?
N17 C87 C37 109.5(8) . . ?
C27 C97 H97A 109.5 . . ?
C27 C97 H97B 109.5 . . ?
H97A C97 H97B 109.5 . . ?
C27 C97 H97C 109.5 . . ?
H97A C97 H97C 109.5 . . ?
H97B C97 H97C 109.5 . . ?
C58 N18 C18 117.1(7) . . ?
C58 N18 Fe2 127.1(5) . . ?
C18 N18 Fe2 115.9(6) . . ?
N18 C18 C28 120.7(8) . . ?
N18 C18 H18 119.6 . . ?
C28 C18 H18 119.6 . . ?
C38 C28 C18 122.2(9) . . ?
C38 C28 H28 118.9 . . ?
C18 C28 H28 118.9 . . ?
C28 C38 C48 117.6(9) . . ?
C28 C38 H38 121.2 . . ?
C48 C38 H38 121.2 . . ?
C58 C48 C38 117.8(9) . . ?
C58 C48 H48 121.1 . . ?
C38 C48 H48 121.1 . . ?
N18 C58 C48 124.6(8) . . ?
N18 C58 H58 117.7 . . ?
C48 C58 H58 117.7 . . ?
C108 N28 C68 118.8(7) . . ?
C108 N28 Fe2 116.0(5) . . ?
C68 N28 Fe2 125.2(5) . . ?
N28 C68 C78 120.9(8) . . ?
N28 C68 H68 119.5 . . ?
C78 C68 H68 119.5 . . ?
C88 C78 C68 119.7(8) . . ?
C88 C78 H78 120.2 . . ?
C68 C78 H78 120.2 . . ?
C78 C88 C98 119.2(8) . . ?
C78 C88 H88 120.4 . . ?
C98 C88 H88 120.4 . . ?
C108 C98 C88 118.3(8) . . ?
C108 C98 H98 120.9 . . ?
C88 C98 H98 120.9 . . ?
N28 C108 C98 123.1(8) . . ?
N28 C108 H108 118.4 . . ?
C98 C108 H108 118.4 . . ?
C158 N38 C118 117.3(7) . . ?
C158 N38 Fe2 112.4(5) . . ?
C118 N38 Fe2 129.3(5) . . ?
N38 C118 C128 122.3(8) . . ?
N38 C118 H118 118.9 . . ?
C128 C118 H118 118.9 . . ?
C138 C128 C118 119.9(8) . . ?
C138 C128 H128 120.0 . . ?
C118 C128 H128 120.0 . . ?
C128 C138 C148 118.6(8) . . ?
C128 C138 H138 120.7 . . ?
C148 C138 H138 120.7 . . ?
C158 C148 C138 118.5(8) . . ?
C158 C148 H148 120.7 . . ?
C138 C148 H148 120.7 . . ?
N38 C158 C148 123.4(8) . . ?
N38 C158 H158 118.3 . . ?
C148 C158 H158 118.3 . . ?

loop_
_geom_bond_atom_site_label_1
_geom_bond_atom_site_label_2
_geom_bond_distance
_geom_bond_site_symmetry_2
_geom_bond_publ_flag
Fe1 N13 2.168(6) . ?
Fe1 N12 2.173(6) . ?
Fe1 N11 2.175(6) . ?
Fe1 N14 2.272(7) . ?
Fe1 N24 2.294(6) . ?
Fe1 N34 2.351(6) . ?
P1 C13 1.753(8) . ?
P1 C11 1.755(8) . ?
P1 C12 1.766(7) . ?
P1 C1 1.768(8) . ?
C1 H1A 0.9800 . ?
C1 H1B 0.9800 . ?
C1 H1C 0.9800 . ?
N11 C81 1.358(9) . ?
N11 C11 1.401(9) . ?
C11 C21 1.401(10) . ?
C21 C31 1.437(11) . ?
C21 C91 1.486(11) . ?
C31 C41 1.407(11) . ?
C31 C81 1.424(10) . ?
C41 C51 1.368(12) . ?
C41 H41 0.9500 . ?
C51 C61 1.400(12) . ?
C51 H51 0.9500 . ?
C61 C71 1.357(11) . ?
C61 H61 0.9500 . ?
C71 C81 1.408(10) . ?
C71 H71 0.9500 . ?
C91 H91A 0.9800 . ?
C91 H91B 0.9800 . ?
C91 H91C 0.9800 . ?
N12 C82 1.362(9) . ?
N12 C12 1.364(9) . ?
C12 C22 1.446(10) . ?
C22 C32 1.415(10) . ?
C22 C92 1.506(11) . ?
C32 C42 1.420(10) . ?
C32 C82 1.431(11) . ?
C42 C52 1.355(12) . ?
C42 H42 0.9500 . ?
C52 C62 1.394(12) . ?
C52 H52 0.9500 . ?
C62 C72 1.397(11) . ?
C62 H62 0.9500 . ?
C72 C82 1.406(11) . ?
C72 H72 0.9500 . ?
C92 H92A 0.9800 . ?
C92 H92B 0.9800 . ?
C92 H92C 0.9800 . ?
N13 C13 1.372(10) . ?
N13 C83 1.374(10) . ?
C13 C23 1.423(10) . ?
C23 C33 1.425(11) . ?
C23 C93 1.496(11) . ?
C33 C43 1.412(11) . ?
C33 C83 1.447(11) . ?
C43 C53 1.347(12) . ?
C43 H43 0.9500 . ?
C53 C63 1.434(13) . ?
C53 H53 0.9500 . ?
C63 C73 1.361(12) . ?
C63 H63 0.9500 . ?
C73 C83 1.400(11) . ?
C73 H73 0.9500 . ?
C93 H93A 0.9800 . ?
C93 H93B 0.9800 . ?
C93 H93C 0.9800 . ?
N14 C14 1.325(10) . ?
N14 C54 1.336(11) . ?
C14 C24 1.407(11) . ?
C14 H14 0.9500 . ?
C24 C34 1.340(13) . ?
C24 H24 0.9500 . ?
C34 C44 1.350(13) . ?
C34 H34 0.9500 . ?
C44 C54 1.407(13) . ?
C44 H44 0.9500 . ?
C54 H54 0.9500 . ?
N24 C64 1.309(10) . ?
N24 C104 1.346(9) . ?
C64 C74 1.412(11) . ?
C64 H64 0.9500 . ?
C74 C84 1.359(12) . ?
C74 H74 0.9500 . ?
C84 C94 1.347(12) . ?
C84 H84 0.9500 . ?
C94 C104 1.390(11) . ?
C94 H94 0.9500 . ?
C104 H104 0.9500 . ?
N34 C114 1.323(9) . ?
N34 C154 1.328(11) . ?
C114 C124 1.402(11) . ?
C114 H114 0.9500 . ?
C124 C134 1.349(12) . ?
C124 H124 0.9500 . ?
C134 C144 1.387(12) . ?
C134 H134 0.9500 . ?
C144 C154 1.408(11) . ?
C144 H144 0.9500 . ?
C154 H154 0.9500 . ?
Fe2 N16 2.158(6) . ?
Fe2 N15 2.176(6) . ?
Fe2 N17 2.201(6) . ?
Fe2 N18 2.261(7) . ?
Fe2 N28 2.284(6) . ?
Fe2 N38 2.342(6) . ?
P2 C17 1.757(9) . ?
P2 C15 1.763(8) . ?
P2 C16 1.769(8) . ?
P2 C2 1.794(9) . ?
C2 H2A 0.9800 . ?
C2 H2B 0.9800 . ?
C2 H2C 0.9800 . ?
N15 C85 1.363(9) . ?
N15 C15 1.387(10) . ?
C15 C25 1.430(10) . ?
C25 C35 1.414(12) . ?
C25 C95 1.473(12) . ?
C35 C45 1.416(11) . ?
C35 C85 1.433(11) . ?
C45 C55 1.368(13) . ?
C45 H45 0.9500 . ?
C55 C65 1.395(13) . ?
C55 H55 0.9500 . ?
C65 C75 1.373(11) . ?
C65 H65 0.9500 . ?
C75 C85 1.394(11) . ?
C75 H75 0.9500 . ?
C95 H95A 0.9800 . ?
C95 H95B 0.9800 . ?
C95 H95C 0.9800 . ?
N16 C16 1.361(9) . ?
N16 C86 1.380(9) . ?
C16 C26 1.432(10) . ?
C26 C36 1.436(11) . ?
C26 C96 1.463(11) . ?
C36 C86 1.406(11) . ?
C36 C46 1.426(11) . ?
C46 C56 1.356(12) . ?
C46 H46 0.9500 . ?
C56 C66 1.405(12) . ?
C56 H56 0.9500 . ?
C66 C76 1.394(10) . ?
C66 H66 0.9500 . ?
C76 C86 1.404(10) . ?
C76 H76 0.9500 . ?
C96 H96A 0.9800 . ?
C96 H96B 0.9800 . ?
C96 H96C 0.9800 . ?
N17 C87 1.384(10) . ?
N17 C17 1.388(10) . ?
C17 C27 1.400(10) . ?
C27 C37 1.428(12) . ?
C27 C97 1.502(12) . ?
C37 C47 1.389(12) . ?
C37 C87 1.442(11) . ?
C47 C57 1.331(14) . ?
C47 H47 0.9500 . ?
C57 C67 1.448(15) . ?
C57 H57 0.9500 . ?
C67 C77 1.374(12) . ?
C67 H67 0.9500 . ?
C77 C87 1.374(13) . ?
C77 H77 0.9500 . ?
C97 H97A 0.9800 . ?
C97 H97B 0.9800 . ?
C97 H97C 0.9800 . ?
N18 C58 1.320(10) . ?
N18 C18 1.351(10) . ?
C18 C28 1.387(11) . ?
C18 H18 0.9500 . ?
C28 C38 1.331(13) . ?
C28 H28 0.9500 . ?
C38 C48 1.400(13) . ?
C38 H38 0.9500 . ?
C48 C58 1.378(12) . ?
C48 H48 0.9500 . ?
C58 H58 0.9500 . ?
N28 C108 1.335(9) . ?
N28 C68 1.344(10) . ?
C68 C78 1.396(11) . ?
C68 H68 0.9500 . ?
C78 C88 1.371(12) . ?
C78 H78 0.9500 . ?
C88 C98 1.383(12) . ?
C88 H88 0.9500 . ?
C98 C108 1.379(11) . ?
C98 H98 0.9500 . ?
C108 H108 0.9500 . ?
N38 C158 1.336(10) . ?
N38 C118 1.341(10) . ?
C118 C128 1.393(11) . ?
C118 H118 0.9500 . ?
C128 C138 1.354(12) . ?
C128 H128 0.9500 . ?
C138 C148 1.387(12) . ?
C138 H138 0.9500 . ?
C148 C158 1.385(11) . ?
C148 H148 0.9500 . ?
C158 H158 0.9500 . ?

loop_
_geom_torsion_atom_site_label_1
_geom_torsion_atom_site_label_2
_geom_torsion_atom_site_label_3
_geom_torsion_atom_site_label_4
_geom_torsion
_geom_torsion_site_symmetry_1
_geom_torsion_site_symmetry_2
_geom_torsion_site_symmetry_3
_geom_torsion_site_symmetry_4
_geom_torsion_publ_flag
C81 N11 C11 C21 -0.1(8) . . . . ?
Fe1 N11 C11 C21 -172.2(5) . . . . ?
C81 N11 C11 P1 -176.4(5) . . . . ?
Fe1 N11 C11 P1 11.6(7) . . . . ?
C13 P1 C11 C21 -124.5(7) . . . . ?
C12 P1 C11 C21 120.0(7) . . . . ?
C1 P1 C11 C21 -3.1(8) . . . . ?
C13 P1 C11 N11 50.9(6) . . . . ?
C12 P1 C11 N11 -64.6(6) . . . . ?
C1 P1 C11 N11 172.3(5) . . . . ?
N11 C11 C21 C31 -0.2(8) . . . . ?
P1 C11 C21 C31 175.3(6) . . . . ?
N11 C11 C21 C91 179.9(8) . . . . ?
P1 C11 C21 C91 -4.5(13) . . . . ?
C11 C21 C31 C41 -176.9(9) . . . . ?
C91 C21 C31 C41 2.9(14) . . . . ?
C11 C21 C31 C81 0.4(8) . . . . ?
C91 C21 C31 C81 -179.7(7) . . . . ?
C81 C31 C41 C51 0.5(12) . . . . ?
C21 C31 C41 C51 177.6(9) . . . . ?
C31 C41 C51 C61 1.2(14) . . . . ?
C41 C51 C61 C71 -2.1(14) . . . . ?
C51 C61 C71 C81 1.0(13) . . . . ?
C11 N11 C81 C71 179.0(7) . . . . ?
Fe1 N11 C81 C71 -10.9(13) . . . . ?
C11 N11 C81 C31 0.4(8) . . . . ?
Fe1 N11 C81 C31 170.5(5) . . . . ?
C61 C71 C81 N11 -177.7(8) . . . . ?
C61 C71 C81 C31 0.7(11) . . . . ?
C41 C31 C81 N11 177.2(7) . . . . ?
C21 C31 C81 N11 -0.5(9) . . . . ?
C41 C31 C81 C71 -1.5(11) . . . . ?
C21 C31 C81 C71 -179.3(7) . . . . ?
C82 N12 C12 C22 0.1(9) . . . . ?
Fe1 N12 C12 C22 -168.1(5) . . . . ?
C82 N12 C12 P1 -176.8(5) . . . . ?
Fe1 N12 C12 P1 15.0(8) . . . . ?
C13 P1 C12 N12 -66.6(7) . . . . ?
C11 P1 C12 N12 49.0(7) . . . . ?
C1 P1 C12 N12 170.8(6) . . . . ?
C13 P1 C12 C22 117.1(7) . . . . ?
C11 P1 C12 C22 -127.3(7) . . . . ?
C1 P1 C12 C22 -5.5(9) . . . . ?
N12 C12 C22 C32 -0.6(9) . . . . ?
P1 C12 C22 C32 175.8(6) . . . . ?
N12 C12 C22 C92 177.3(8) . . . . ?
P1 C12 C22 C92 -6.3(13) . . . . ?
C12 C22 C32 C42 -178.9(8) . . . . ?
C92 C22 C32 C42 2.9(14) . . . . ?
C12 C22 C32 C82 0.8(8) . . . . ?
C92 C22 C32 C82 -177.3(7) . . . . ?
C22 C32 C42 C52 -179.3(8) . . . . ?
C82 C32 C42 C52 1.0(12) . . . . ?
C32 C42 C52 C62 -1.6(13) . . . . ?
C42 C52 C62 C72 0.8(14) . . . . ?
C52 C62 C72 C82 0.7(13) . . . . ?
C12 N12 C82 C72 178.8(8) . . . . ?
Fe1 N12 C82 C72 -16.0(13) . . . . ?
C12 N12 C82 C32 0.5(9) . . . . ?
Fe1 N12 C82 C32 165.7(5) . . . . ?
C62 C72 C82 N12 -179.5(8) . . . . ?
C62 C72 C82 C32 -1.3(12) . . . . ?
C22 C32 C82 N12 -0.8(9) . . . . ?
C42 C32 C82 N12 179.0(7) . . . . ?
C22 C32 C82 C72 -179.3(7) . . . . ?
C42 C32 C82 C72 0.5(12) . . . . ?
C83 N13 C13 C23 1.9(8) . . . . ?
Fe1 N13 C13 C23 -168.3(5) . . . . ?
C83 N13 C13 P1 -177.5(5) . . . . ?
Fe1 N13 C13 P1 12.3(7) . . . . ?
C11 P1 C13 N13 -66.6(6) . . . . ?
C12 P1 C13 N13 49.1(6) . . . . ?
C1 P1 C13 N13 172.6(5) . . . . ?
C11 P1 C13 C23 114.2(7) . . . . ?
C12 P1 C13 C23 -130.2(7) . . . . ?
C1 P1 C13 C23 -6.7(8) . . . . ?
N13 C13 C23 C33 -2.4(8) . . . . ?
P1 C13 C23 C33 176.9(6) . . . . ?
N13 C13 C23 C93 -178.9(8) . . . . ?
P1 C13 C23 C93 0.4(13) . . . . ?
C13 C23 C33 C43 -175.2(8) . . . . ?
C93 C23 C33 C43 1.6(13) . . . . ?
C13 C23 C33 C83 1.9(8) . . . . ?
C93 C23 C33 C83 178.7(7) . . . . ?
C23 C33 C43 C53 176.8(8) . . . . ?
C83 C33 C43 C53 -0.1(11) . . . . ?
C33 C43 C53 C63 1.4(12) . . . . ?
C43 C53 C63 C73 -2.3(13) . . . . ?
C53 C63 C73 C83 1.8(12) . . . . ?
C13 N13 C83 C73 176.2(7) . . . . ?
Fe1 N13 C83 C73 -15.8(12) . . . . ?
C13 N13 C83 C33 -0.5(8) . . . . ?
Fe1 N13 C83 C33 167.4(5) . . . . ?
C63 C73 C83 N13 -176.9(7) . . . . ?
C63 C73 C83 C33 -0.5(11) . . . . ?
C43 C33 C83 N13 176.7(6) . . . . ?
C23 C33 C83 N13 -0.9(8) . . . . ?
C43 C33 C83 C73 -0.4(10) . . . . ?
C23 C33 C83 C73 -178.0(7) . . . . ?
C54 N14 C14 C24 1.0(12) . . . . ?
Fe1 N14 C14 C24 -172.9(6) . . . . ?
N14 C14 C24 C34 1.7(14) . . . . ?
C14 C24 C34 C44 -3.5(14) . . . . ?
C24 C34 C44 C54 2.5(14) . . . . ?
C14 N14 C54 C44 -2.0(13) . . . . ?
Fe1 N14 C54 C44 171.3(6) . . . . ?
C34 C44 C54 N14 0.3(14) . . . . ?
C104 N24 C64 C74 -0.4(14) . . . . ?
Fe1 N24 C64 C74 -173.1(8) . . . . ?
N24 C64 C74 C84 -0.2(16) . . . . ?
C64 C74 C84 C94 0.6(17) . . . . ?
C74 C84 C94 C104 -0.5(16) . . . . ?
C64 N24 C104 C94 0.6(13) . . . . ?
Fe1 N24 C104 C94 174.1(7) . . . . ?
C84 C94 C104 N24 -0.2(15) . . . . ?
C154 N34 C114 C124 1.6(11) . . . . ?
Fe1 N34 C114 C124 -162.4(6) . . . . ?
N34 C114 C124 C134 -1.1(12) . . . . ?
C114 C124 C134 C144 1.0(12) . . . . ?
C124 C134 C144 C154 -1.3(12) . . . . ?
C114 N34 C154 C144 -2.0(11) . . . . ?
Fe1 N34 C154 C144 165.0(6) . . . . ?
C134 C144 C154 N34 1.8(12) . . . . ?
C85 N15 C15 C25 -1.1(9) . . . . ?
Fe2 N15 C15 C25 177.9(5) . . . . ?
C85 N15 C15 P2 -173.3(5) . . . . ?
Fe2 N15 C15 P2 5.7(8) . . . . ?
C17 P2 C15 N15 56.9(6) . . . . ?
C16 P2 C15 N15 -58.9(7) . . . . ?
C2 P2 C15 N15 178.3(6) . . . . ?
C17 P2 C15 C25 -113.4(8) . . . . ?
C16 P2 C15 C25 130.8(8) . . . . ?
C2 P2 C15 C25 8.0(9) . . . . ?
N15 C15 C25 C35 0.1(9) . . . . ?
P2 C15 C25 C35 170.7(6) . . . . ?
N15 C15 C25 C95 -176.2(8) . . . . ?
P2 C15 C25 C95 -5.6(14) . . . . ?
C15 C25 C35 C45 -177.9(9) . . . . ?
C95 C25 C35 C45 -1.3(15) . . . . ?
C15 C25 C35 C85 0.9(8) . . . . ?
C95 C25 C35 C85 177.4(8) . . . . ?
C25 C35 C45 C55 178.1(9) . . . . ?
C85 C35 C45 C55 -0.5(12) . . . . ?
C35 C45 C55 C65 0.7(14) . . . . ?
C45 C55 C65 C75 -0.2(15) . . . . ?
C55 C65 C75 C85 -0.5(13) . . . . ?
C15 N15 C85 C75 178.9(8) . . . . ?
Fe2 N15 C85 C75 0.0(13) . . . . ?
C15 N15 C85 C35 1.7(8) . . . . ?
Fe2 N15 C85 C35 -177.2(5) . . . . ?
C65 C75 C85 N15 -176.4(8) . . . . ?
C65 C75 C85 C35 0.6(12) . . . . ?
C25 C35 C85 N15 -1.6(9) . . . . ?
C45 C35 C85 N15 177.4(7) . . . . ?
C25 C35 C85 C75 -179.1(7) . . . . ?
C45 C35 C85 C75 -0.1(11) . . . . ?
C86 N16 C16 C26 -1.3(9) . . . . ?
Fe2 N16 C16 C26 -166.4(5) . . . . ?
C86 N16 C16 P2 -178.3(5) . . . . ?
Fe2 N16 C16 P2 16.5(8) . . . . ?
C17 P2 C16 N16 -69.2(7) . . . . ?
C15 P2 C16 N16 46.1(7) . . . . ?
C2 P2 C16 N16 169.0(6) . . . . ?
C17 P2 C16 C26 114.3(8) . . . . ?
C15 P2 C16 C26 -130.4(7) . . . . ?
C2 P2 C16 C26 -7.6(9) . . . . ?
N16 C16 C26 C36 0.6(9) . . . . ?
P2 C16 C26 C36 177.2(6) . . . . ?
N16 C16 C26 C96 174.0(8) . . . . ?
P2 C16 C26 C96 -9.4(14) . . . . ?
C16 C26 C36 C86 0.4(8) . . . . ?
C96 C26 C36 C86 -173.7(8) . . . . ?
C16 C26 C36 C46 -177.5(8) . . . . ?
C96 C26 C36 C46 8.4(14) . . . . ?
C86 C36 C46 C56 0.5(12) . . . . ?
C26 C36 C46 C56 178.2(8) . . . . ?
C36 C46 C56 C66 -0.5(13) . . . . ?
C46 C56 C66 C76 -0.1(13) . . . . ?
C56 C66 C76 C86 0.6(12) . . . . ?
C16 N16 C86 C76 178.1(8) . . . . ?
Fe2 N16 C86 C76 -20.3(12) . . . . ?
C16 N16 C86 C36 1.5(8) . . . . ?
Fe2 N16 C86 C36 163.1(6) . . . . ?
C66 C76 C86 N16 -177.0(7) . . . . ?
C66 C76 C86 C36 -0.6(11) . . . . ?
C46 C36 C86 N16 177.0(7) . . . . ?
C26 C36 C86 N16 -1.2(9) . . . . ?
C46 C36 C86 C76 0.0(12) . . . . ?
C26 C36 C86 C76 -178.2(7) . . . . ?
C87 N17 C17 C27 2.9(8) . . . . ?
Fe2 N17 C17 C27 -167.5(5) . . . . ?
C87 N17 C17 P2 -179.6(5) . . . . ?
Fe2 N17 C17 P2 10.0(7) . . . . ?
C15 P2 C17 N17 -66.6(6) . . . . ?
C16 P2 C17 N17 51.2(6) . . . . ?
C2 P2 C17 N17 172.4(6) . . . . ?
C15 P2 C17 C27 110.3(8) . . . . ?
C16 P2 C17 C27 -131.9(7) . . . . ?
C2 P2 C17 C27 -10.7(9) . . . . ?
N17 C17 C27 C37 -3.0(9) . . . . ?
P2 C17 C27 C37 -180.0(6) . . . . ?
N17 C17 C27 C97 -179.5(8) . . . . ?
P2 C17 C27 C97 3.5(13) . . . . ?
C17 C27 C37 C47 -176.7(9) . . . . ?
C97 C27 C37 C47 0.1(14) . . . . ?
C17 C27 C37 C87 1.8(8) . . . . ?
C97 C27 C37 C87 178.6(7) . . . . ?
C27 C37 C47 C57 177.6(9) . . . . ?
C87 C37 C47 C57 -0.8(12) . . . . ?
C37 C47 C57 C67 1.3(14) . . . . ?
C47 C57 C67 C77 -0.7(14) . . . . ?
C57 C67 C77 C87 -0.5(13) . . . . ?
C67 C77 C87 N17 -177.8(8) . . . . ?
C67 C77 C87 C37 1.0(12) . . . . ?
C17 N17 C87 C77 177.2(8) . . . . ?
Fe2 N17 C87 C77 -14.7(13) . . . . ?
C17 N17 C87 C37 -1.6(8) . . . . ?
Fe2 N17 C87 C37 166.4(5) . . . . ?
C47 C37 C87 C77 -0.3(11) . . . . ?
C27 C37 C87 C77 -179.1(7) . . . . ?
C47 C37 C87 N17 178.6(7) . . . . ?
C27 C37 C87 N17 -0.1(8) . . . . ?
C58 N18 C18 C28 -0.8(12) . . . . ?
Fe2 N18 C18 C28 -179.8(6) . . . . ?
N18 C18 C28 C38 1.7(14) . . . . ?
C18 C28 C38 C48 -2.1(15) . . . . ?
C28 C38 C48 C58 1.7(14) . . . . ?
C18 N18 C58 C48 0.5(12) . . . . ?
Fe2 N18 C58 C48 179.4(7) . . . . ?
C38 C48 C58 N18 -1.0(14) . . . . ?
C108 N28 C68 C78 0.2(12) . . . . ?
Fe2 N28 C68 C78 -177.2(6) . . . . ?
N28 C68 C78 C88 -0.9(13) . . . . ?
C68 C78 C88 C98 1.0(14) . . . . ?
C78 C88 C98 C108 -0.5(13) . . . . ?
C68 N28 C108 C98 0.3(12) . . . . ?
Fe2 N28 C108 C98 178.0(6) . . . . ?
C88 C98 C108 N28 -0.2(13) . . . . ?
C158 N38 C118 C128 0.3(10) . . . . ?
Fe2 N38 C118 C128 -166.9(5) . . . . ?
N38 C118 C128 C138 -0.2(12) . . . . ?
C118 C128 C138 C148 0.6(12) . . . . ?
C128 C138 C148 C158 -1.1(12) . . . . ?
C118 N38 C158 C148 -0.8(10) . . . . ?
Fe2 N38 C158 C148 168.5(6) . . . . ?
C138 C148 C158 N38 1.3(12) . . . . ?
